data_1573268
loop_
_publ_author_name
'Queyriaux, Nicolas'
'Cabrera-Trujillo, Jorge J'
'Durvin, Nina'
'Vendier, Laure'
'Miqueu, Karinne'
'Simonneau, Antoine'

_publ_section_title
;
 Reactivity of metal hydrides with CO<sub>2</sub>: going beyond formate
 with a high-valent cationic pentahydride Mo(vi) complex.
;
_journal_issue 48
_journal_name_full 'Chemical science'
_journal_page_first 20582
_journal_page_last 20589
_journal_paper_doi 10.1039/d4sc04345f
_journal_volume 15
_journal_year 2024
_chemical_formula_moiety 'C27 H63 Mo N2 P4, C24 H20 B'
_chemical_formula_sum 'C51 H83 B Mo N2 P4'
_chemical_formula_weight 954.82
_space_group_crystal_system monoclinic
_space_group_IT_number 4
_space_group_name_Hall 'P 2yb'
_space_group_name_H-M_alt 'P 1 21 1'
_atom_sites_solution_hydrogens geom
_audit_creation_method SHELXL-2018/3
_audit_update_record
;
2024-06-25 deposited with the CCDC.	2024-11-25 downloaded from the CCDC.
;
_cell_angle_alpha 90
_cell_angle_beta 90.4360(10)
_cell_angle_gamma 90
_cell_formula_units_Z 4
_cell_length_a 11.28860(10)
_cell_length_b 25.1547(2)
_cell_length_c 20.9232(2)
_cell_measurement_reflns_used 64208
_cell_measurement_temperature 100(2)
_cell_measurement_theta_max 79.3620
_cell_measurement_theta_min 2.7280
_cell_volume 5941.21(9)
_computing_structure_refinement 'SHELXL-2018/3 (Sheldrick, 2018)'
_computing_structure_solution 'SHELXT 2018/2 (Sheldrick, 2018)'
_diffrn_ambient_temperature 100(2)
_diffrn_detector 'Hybrid Pixel Array Detector'
_diffrn_detector_area_resol_mean 10.0000
_diffrn_detector_type HyPix
_diffrn_measured_fraction_theta_full 0.995
_diffrn_measured_fraction_theta_max 0.995
_diffrn_measurement_device 'four-circle diffractometer'
_diffrn_measurement_device_type 'XtaLAB Synergy, Dualflex, HyPix'
_diffrn_radiation_monochromator mirror
_diffrn_radiation_probe x-ray
_diffrn_radiation_type 'Cu K\a'
_diffrn_radiation_wavelength 1.54184
_diffrn_reflns_av_R_equivalents 0.0552
_diffrn_reflns_av_unetI/netI 0.0325
_diffrn_reflns_Laue_measured_fraction_full 0.995
_diffrn_reflns_Laue_measured_fraction_max 0.995
_diffrn_reflns_limit_h_max 13
_diffrn_reflns_limit_h_min -12
_diffrn_reflns_limit_k_max 29
_diffrn_reflns_limit_k_min -29
_diffrn_reflns_limit_l_max 23
_diffrn_reflns_limit_l_min -24
_diffrn_reflns_number 112023
_diffrn_reflns_point_group_measured_fraction_full 0.986
_diffrn_reflns_point_group_measured_fraction_max 0.986
_diffrn_reflns_theta_full 65.075
_diffrn_reflns_theta_max 65.075
_diffrn_reflns_theta_min 2.747
_diffrn_source 'micro-focus sealed X-ray tube'
_diffrn_source_type 'PhotonJet (Cu) X-ray Source'
_exptl_absorpt_coefficient_mu 3.040
_exptl_absorpt_correction_T_max 1.00000
_exptl_absorpt_correction_T_min 0.80077
_exptl_absorpt_correction_type multi-scan
_exptl_absorpt_process_details
;
CrysAlisPro 1.171.41.120a (Rigaku Oxford Diffraction, 2021)
Empirical absorption correction using spherical harmonics,
implemented in SCALE3 ABSPACK scaling algorithm.
;
_exptl_crystal_colour colourless
_exptl_crystal_density_diffrn 1.067
_exptl_crystal_description platelet
_exptl_crystal_F_000 2448
_exptl_crystal_size_max 0.150
_exptl_crystal_size_mid 0.090
_exptl_crystal_size_min 0.02
_refine_diff_density_max 1.057
_refine_diff_density_min -0.821
_refine_diff_density_rms 0.076
_refine_ls_abs_structure_details
;
 Refined as an inversion twin.
;
_refine_ls_abs_structure_Flack 0.488(13)
_refine_ls_extinction_method none
_refine_ls_goodness_of_fit_ref 1.049
_refine_ls_hydrogen_treatment constr
_refine_ls_matrix_type full
_refine_ls_number_parameters 1035
_refine_ls_number_reflns 19997
_refine_ls_number_restraints 1
_refine_ls_restrained_S_all 1.049
_refine_ls_R_factor_all 0.0566
_refine_ls_R_factor_gt 0.0552
_refine_ls_shift/su_max 0.021
_refine_ls_shift/su_mean 0.000
_refine_ls_structure_factor_coef Fsqd
_refine_ls_weighting_details 'w=1/[\s^2^(Fo^2^)+(0.0518P)^2^+14.7783P] where P=(Fo^2^+2Fc^2^)/3'
_refine_ls_weighting_scheme calc
_refine_ls_wR_factor_gt 0.1354
_refine_ls_wR_factor_ref 0.1363
_reflns_Friedel_coverage 0.933
_reflns_Friedel_fraction_full 0.977
_reflns_Friedel_fraction_max 0.977
_reflns_number_gt 19255
_reflns_number_total 19997
_reflns_threshold_expression 'I > 2\s(I)'
_cod_data_source_file d4sc04345f3.cif
_cod_data_source_block NDN200722
_cod_depositor_comments 'Adding full bibliography for 1573265--1573268.cif.'
_cod_original_sg_symbol_H-M 'P 21'
_cod_database_code 1573268
_shelx_shelxl_version_number 2018/3
_shelx_space_group_comment
;
The symmetry employed for this shelxl refinement is uniquely defined
by the following loop, which should always be used as a source of
symmetry information in preference to the above space-group names.
They are only intended as comments.
;

loop_
_space_group_symop_operation_xyz
'x, y, z'
'-x, y+1/2, -z'

loop_
_atom_site_label
_atom_site_type_symbol
_atom_site_fract_x
_atom_site_fract_y
_atom_site_fract_z
_atom_site_U_iso_or_equiv
_atom_site_adp_type
_atom_site_occupancy
_atom_site_site_symmetry_order
_atom_site_calc_flag
_atom_site_refinement_flags_posn
_atom_site_refinement_flags_adp
_atom_site_refinement_flags_occupancy
_atom_site_disorder_assembly
_atom_site_disorder_group
C4 C 0.2684(10) 0.9336(3) 0.5341(4) 0.047(2) Uani 1 1 d . . . . .
H4A H 0.183952 0.935142 0.546315 0.057 Uiso 1 1 calc R U . . .
H4B H 0.316157 0.950288 0.568483 0.057 Uiso 1 1 calc R U . . .
C5 C 0.2866(10) 0.9629(3) 0.4721(4) 0.052(2) Uani 1 1 d . . . . .
H5A H 0.372278 0.964529 0.462579 0.062 Uiso 1 1 calc R U . . .
H5B H 0.256946 0.999746 0.476316 0.062 Uiso 1 1 calc R U . . .
C7 C 0.2817(13) 0.9554(3) 0.3348(5) 0.074(4) Uani 1 1 d . . . . .
H7A H 0.359632 0.937620 0.331599 0.089 Uiso 1 1 calc R U . . .
H7B H 0.234934 0.945154 0.296542 0.089 Uiso 1 1 calc R U . . .
C8 C 0.3024(15) 1.0157(4) 0.3321(5) 0.087(5) Uani 1 1 d . . . . .
H8A H 0.226875 1.033812 0.324332 0.130 Uiso 1 1 calc R U . . .
H8B H 0.357301 1.023865 0.297376 0.130 Uiso 1 1 calc R U . . .
H8C H 0.336406 1.027768 0.372796 0.130 Uiso 1 1 calc R U . . .
C9 C 0.0615(12) 0.9612(3) 0.3971(5) 0.066(3) Uani 1 1 d . . . . .
H9A H 0.048031 0.969372 0.351299 0.079 Uiso 1 1 calc R U . . .
H9B H 0.000169 0.935171 0.409823 0.079 Uiso 1 1 calc R U . . .
C10 C 0.0417(12) 1.0131(4) 0.4360(5) 0.070(4) Uani 1 1 d . . . . .
H10A H 0.051083 1.005524 0.481688 0.104 Uiso 1 1 calc R U . . .
H10B H -0.038446 1.026537 0.427665 0.104 Uiso 1 1 calc R U . . .
H10C H 0.099867 1.039832 0.423099 0.104 Uiso 1 1 calc R U . . .
C11 C 0.4765(8) 0.8709(3) 0.5270(3) 0.041(2) Uani 1 1 d . . . . .
H11A H 0.501718 0.892733 0.490113 0.049 Uiso 1 1 calc R U . . .
H11B H 0.497159 0.890843 0.566304 0.049 Uiso 1 1 calc R U . . .
C12 C 0.5469(7) 0.8194(3) 0.5266(4) 0.045(2) Uani 1 1 d . . . . .
H12A H 0.521051 0.796762 0.561985 0.068 Uiso 1 1 calc R U . . .
H12B H 0.631432 0.827421 0.531696 0.068 Uiso 1 1 calc R U . . .
H12C H 0.533682 0.800873 0.486015 0.068 Uiso 1 1 calc R U . . .
C13 C 0.2829(8) 0.8312(4) 0.5995(3) 0.0471(14) Uani 1 1 d . . . . .
H13A H 0.198287 0.820942 0.599443 0.057 Uiso 1 1 calc R U . . .
H13B H 0.329946 0.798054 0.601825 0.057 Uiso 1 1 calc R U . . .
C14 C 0.3081(9) 0.8638(3) 0.6612(4) 0.0471(14) Uani 1 1 d . . . . .
H14A H 0.385621 0.881083 0.657886 0.071 Uiso 1 1 calc R U . . .
H14B H 0.307992 0.839977 0.698233 0.071 Uiso 1 1 calc R U . . .
H14C H 0.246556 0.890914 0.666339 0.071 Uiso 1 1 calc R U . . .
C16 C 0.2602(12) 0.4312(3) -0.0429(4) 0.064(3) Uani 1 1 d . . . . .
H16A H 0.310481 0.447867 -0.075881 0.077 Uiso 1 1 calc R U . . .
H16B H 0.177083 0.431497 -0.058270 0.077 Uiso 1 1 calc R U . . .
C17 C 0.2710(10) 0.4623(3) 0.0208(4) 0.049(2) Uani 1 1 d . . . . .
H17A H 0.238539 0.498525 0.014795 0.059 Uiso 1 1 calc R U . . .
H17B H 0.355735 0.465709 0.032649 0.059 Uiso 1 1 calc R U . . .
C19 C 0.0341(19) 0.4605(7) 0.0932(10) 0.043(3) Uani 0.56 1 d . . P A 1
H19A H -0.023540 0.441014 0.066065 0.051 Uiso 0.56 1 calc R U P A 1
H19B H 0.007446 0.458755 0.138109 0.051 Uiso 0.56 1 calc R U P A 1
C20 C 0.0439(15) 0.5186(6) 0.0713(12) 0.043(3) Uani 0.56 1 d . . P A 1
H20A H 0.124461 0.531525 0.079443 0.064 Uiso 0.56 1 calc R U P A 1
H20B H -0.012701 0.540392 0.095019 0.064 Uiso 0.56 1 calc R U P A 1
H20C H 0.026113 0.520860 0.025463 0.064 Uiso 0.56 1 calc R U P A 1
C19B C 0.057(2) 0.4574(9) 0.0666(14) 0.043(3) Uani 0.44 1 d . . P A 2
H19C H 0.036430 0.439113 0.026154 0.051 Uiso 0.44 1 calc R U P A 2
H19D H 0.005207 0.441176 0.099003 0.051 Uiso 0.44 1 calc R U P A 2
C20B C 0.002(2) 0.5095(8) 0.0573(15) 0.043(3) Uani 0.44 1 d . . P A 2
H20D H 0.062155 0.537407 0.062173 0.064 Uiso 0.44 1 calc R U P A 2
H20E H -0.059953 0.514642 0.089259 0.064 Uiso 0.44 1 calc R U P A 2
H20F H -0.032899 0.511449 0.014388 0.064 Uiso 0.44 1 calc R U P A 2
C21 C 0.2584(8) 0.4593(3) 0.1577(4) 0.0362(17) Uani 1 1 d . . . . .
H21A H 0.201814 0.454054 0.193043 0.043 Uiso 1 1 calc R U . . .
H21B H 0.330475 0.438600 0.168576 0.043 Uiso 1 1 calc R U . . .
C22 C 0.2924(15) 0.5172(4) 0.1569(5) 0.091(5) Uani 1 1 d . . . . .
H22A H 0.342307 0.524341 0.119753 0.136 Uiso 1 1 calc R U . . .
H22B H 0.336282 0.525900 0.196123 0.136 Uiso 1 1 calc R U . . .
H22C H 0.220666 0.539079 0.154316 0.136 Uiso 1 1 calc R U . . .
C23 C 0.2834(10) 0.3260(4) -0.1047(3) 0.054(2) Uani 1 1 d . . . . .
H23A H 0.332600 0.293454 -0.105026 0.065 Uiso 1 1 calc R U . . .
H23B H 0.199393 0.314904 -0.106773 0.065 Uiso 1 1 calc R U . . .
C24 C 0.3116(11) 0.3589(4) -0.1645(4) 0.061(3) Uani 1 1 d . . . . .
H24A H 0.258621 0.389750 -0.166691 0.092 Uiso 1 1 calc R U . . .
H24B H 0.300121 0.336892 -0.202720 0.092 Uiso 1 1 calc R U . . .
H24C H 0.393991 0.371106 -0.162418 0.092 Uiso 1 1 calc R U . . .
C25 C 0.4680(10) 0.3700(3) -0.0272(4) 0.056(3) Uani 1 1 d . . . . .
H25A H 0.490225 0.387387 -0.067857 0.067 Uiso 1 1 calc R U . . .
H25B H 0.488968 0.394904 0.007761 0.067 Uiso 1 1 calc R U . . .
C26 C 0.5430(9) 0.3210(4) -0.0195(5) 0.064(3) Uani 1 1 d . . . . .
H26A H 0.528660 0.305137 0.022543 0.096 Uiso 1 1 calc R U . . .
H26B H 0.626813 0.330552 -0.023014 0.096 Uiso 1 1 calc R U . . .
H26C H 0.522280 0.295284 -0.052968 0.096 Uiso 1 1 calc R U . . .
C31 C 0.2796(16) 0.2009(4) 0.1163(5) 0.092(5) Uani 1 1 d . . . . .
H31A H 0.251700 0.163862 0.121781 0.111 Uiso 1 1 calc R U . . .
H31B H 0.363677 0.199625 0.103201 0.111 Uiso 1 1 calc R U . . .
C32 C 0.2697(13) 0.2307(3) 0.1804(5) 0.074(4) Uani 1 1 d . . . . .
H32A H 0.324723 0.215046 0.212310 0.089 Uiso 1 1 calc R U . . .
H32B H 0.188081 0.227902 0.196984 0.089 Uiso 1 1 calc R U . . .
C34 C 0.4688(10) 0.3025(5) 0.1689(5) 0.064(3) Uani 1 1 d . . . . .
H34A H 0.495305 0.281780 0.206547 0.077 Uiso 1 1 calc R U . . .
H34B H 0.498143 0.283972 0.130385 0.077 Uiso 1 1 calc R U . . .
C35 C 0.5272(9) 0.3568(6) 0.1720(5) 0.073(4) Uani 1 1 d . . . . .
H35A H 0.512759 0.375851 0.131825 0.110 Uiso 1 1 calc R U . . .
H35B H 0.612688 0.352491 0.178655 0.110 Uiso 1 1 calc R U . . .
H35C H 0.493876 0.377148 0.207536 0.110 Uiso 1 1 calc R U . . .
C36 C 0.2693(6) 0.3309(4) 0.2449(3) 0.0366(16) Uani 1 1 d . . . . .
H36A H 0.286998 0.369382 0.243308 0.044 Uiso 1 1 calc R U . . .
H36B H 0.182676 0.327134 0.250540 0.044 Uiso 1 1 calc R U . . .
C37 C 0.3308(8) 0.3077(3) 0.3039(4) 0.046(2) Uani 1 1 d . . . . .
H37A H 0.312603 0.269655 0.307050 0.069 Uiso 1 1 calc R U . . .
H37B H 0.302515 0.325956 0.342207 0.069 Uiso 1 1 calc R U . . .
H37C H 0.416586 0.312479 0.300248 0.069 Uiso 1 1 calc R U . . .
C38 C 0.0295(17) 0.2065(6) 0.0673(8) 0.060(3) Uani 0.7 1 d . . P B 1
H38A H 0.007629 0.213819 0.112213 0.072 Uiso 0.7 1 calc R U P B 1
H38B H -0.024207 0.227724 0.039800 0.072 Uiso 0.7 1 calc R U P B 1
C39 C 0.0052(16) 0.1482(5) 0.0542(7) 0.060(3) Uani 0.7 1 d . . P B 1
H39A H 0.020286 0.140533 0.009019 0.090 Uiso 0.7 1 calc R U P B 1
H39B H -0.077618 0.140160 0.063934 0.090 Uiso 0.7 1 calc R U P B 1
H39C H 0.057308 0.126265 0.080983 0.090 Uiso 0.7 1 calc R U P B 1
C38B C 0.092(4) 0.1932(13) 0.0758(18) 0.060(3) Uani 0.3 1 d . . P B 2
H38C H 0.126317 0.157259 0.081811 0.072 Uiso 0.3 1 calc R U P B 2
H38D H 0.059001 0.205026 0.117003 0.072 Uiso 0.3 1 calc R U P B 2
C39B C -0.007(3) 0.1913(12) 0.0239(16) 0.060(3) Uani 0.3 1 d . . P B 2
H39D H -0.068674 0.217484 0.034239 0.090 Uiso 0.3 1 calc R U P B 2
H39E H -0.042533 0.155683 0.022909 0.090 Uiso 0.3 1 calc R U P B 2
H39F H 0.026137 0.199551 -0.017992 0.090 Uiso 0.3 1 calc R U P B 2
C41 C 0.2490(10) 0.7006(4) 0.5174(5) 0.061(3) Uani 1 1 d . . . . .
H41A H 0.308466 0.725373 0.535629 0.073 Uiso 1 1 calc R U . C 1
H41B H 0.180971 0.701559 0.547006 0.073 Uiso 1 1 calc R U . C 1
C44 C 0.250(2) 0.6953(8) 0.3776(9) 0.044(3) Uani 0.5 1 d . . P D 1
H44A H 0.332795 0.684311 0.385935 0.053 Uiso 0.5 1 calc R U P D 1
H44B H 0.201343 0.662896 0.371965 0.053 Uiso 0.5 1 calc R U P D 1
C45 C 0.244(2) 0.7299(8) 0.3149(10) 0.044(3) Uani 0.5 1 d . . P D 1
H45A H 0.160391 0.735368 0.301896 0.053 Uiso 0.5 1 calc R U P D 1
H45B H 0.285329 0.711361 0.279817 0.053 Uiso 0.5 1 calc R U P D 1
C44B C 0.308(2) 0.6994(8) 0.3906(9) 0.044(3) Uani 0.5 1 d . . P D 2
H44C H 0.388771 0.702408 0.409240 0.053 Uiso 0.5 1 calc R U P D 2
H44D H 0.288623 0.661291 0.385717 0.053 Uiso 0.5 1 calc R U P D 2
C45B C 0.303(2) 0.7275(8) 0.3251(10) 0.044(3) Uani 0.5 1 d . . P D 2
H45C H 0.226178 0.719302 0.304063 0.053 Uiso 0.5 1 calc R U P D 2
H45D H 0.366749 0.713437 0.297694 0.053 Uiso 0.5 1 calc R U P D 2
C47 C 0.4799(13) 0.7899(6) 0.3331(5) 0.088(5) Uani 1 1 d . . . . .
H47A H 0.502880 0.768850 0.371217 0.106 Uiso 1 1 calc R U . . .
H47B H 0.504456 0.769716 0.294842 0.106 Uiso 1 1 calc R U . . .
C48 C 0.5465(11) 0.8424(8) 0.3347(6) 0.105(6) Uani 1 1 d . . . . .
H48A H 0.530865 0.861954 0.294993 0.158 Uiso 1 1 calc R U . . .
H48B H 0.631626 0.835492 0.338797 0.158 Uiso 1 1 calc R U . . .
H48C H 0.519839 0.863505 0.371179 0.158 Uiso 1 1 calc R U . . .
C49 C 0.2900(8) 0.8279(4) 0.2525(4) 0.0479(19) Uani 1 1 d . . . . .
H49A H 0.203156 0.829889 0.245877 0.058 Uiso 1 1 calc R U . . .
H49B H 0.320329 0.864776 0.253627 0.058 Uiso 1 1 calc R U . . .
C50 C 0.3427(11) 0.8004(4) 0.1954(4) 0.062(3) Uani 1 1 d . . . . .
H50A H 0.429210 0.799754 0.199791 0.093 Uiso 1 1 calc R U . . .
H50B H 0.320686 0.819760 0.156410 0.093 Uiso 1 1 calc R U . . .
H50C H 0.312638 0.763951 0.192838 0.093 Uiso 1 1 calc R U . . .
C51 C 0.0474(11) 0.7067(4) 0.4345(5) 0.065(3) Uani 1 1 d . . . . .
H51A H -0.006133 0.728984 0.460494 0.078 Uiso 1 1 calc R U . . .
H51B H 0.024888 0.712766 0.389209 0.078 Uiso 1 1 calc R U . . .
C52 C 0.0169(13) 0.6477(4) 0.4499(7) 0.084(4) Uani 1 1 d . . . . .
H52A H 0.061537 0.624209 0.421446 0.126 Uiso 1 1 calc R U . . .
H52B H -0.068166 0.641780 0.443436 0.126 Uiso 1 1 calc R U . . .
H52C H 0.038203 0.639925 0.494389 0.126 Uiso 1 1 calc R U . . .
C54 C -0.0255(8) 0.3312(4) 0.0598(5) 0.056(2) Uani 1 1 d . . . . .
H54 H -0.109257 0.328897 0.056044 0.067 Uiso 1 1 calc R U . . .
C56 C -0.0157(12) 0.3470(3) -0.0522(6) 0.073(4) Uani 1 1 d . . . . .
H56 H 0.045443 0.356033 -0.084831 0.087 Uiso 1 1 calc R U . E 1
C57 C -0.0789(19) 0.2938(8) -0.0707(9) 0.048(4) Uani 0.52 1 d . . P F 1
H57A H -0.019524 0.265816 -0.076207 0.072 Uiso 0.52 1 calc R U P F 1
H57B H -0.123136 0.298704 -0.110719 0.072 Uiso 0.52 1 calc R U P F 1
H57C H -0.133599 0.283672 -0.036656 0.072 Uiso 0.52 1 calc R U P F 1
C57B C -0.015(2) 0.2913(9) -0.0917(10) 0.048(4) Uani 0.48 1 d . . P F 2
H57D H 0.063048 0.274549 -0.087634 0.072 Uiso 0.48 1 calc R U P F 2
H57E H -0.032189 0.298337 -0.136936 0.072 Uiso 0.48 1 calc R U P F 2
H57F H -0.075516 0.267472 -0.074450 0.072 Uiso 0.48 1 calc R U P F 2
C58 C -0.1166(10) 0.3850(5) -0.0567(7) 0.088(5) Uani 1 1 d . . . . .
H58A H -0.182893 0.371612 -0.031294 0.132 Uiso 1 1 calc R U . . .
H58B H -0.141682 0.388507 -0.101433 0.132 Uiso 1 1 calc R U . . .
H58C H -0.091757 0.419721 -0.040266 0.132 Uiso 1 1 calc R U . . .
C59 C -0.0297(8) 0.3145(3) 0.1753(5) 0.046(2) Uani 1 1 d . . . . .
H59 H 0.021560 0.290050 0.201096 0.055 Uiso 1 1 calc R U . . .
C60 C -0.1505(9) 0.2879(5) 0.1693(8) 0.086(4) Uani 1 1 d . . . . .
H60A H -0.207356 0.312938 0.150505 0.129 Uiso 1 1 calc R U . . .
H60B H -0.177688 0.277123 0.211781 0.129 Uiso 1 1 calc R U . . .
H60C H -0.144121 0.256480 0.141874 0.129 Uiso 1 1 calc R U . . .
C61 C -0.0408(9) 0.3661(3) 0.2139(6) 0.057(3) Uani 1 1 d . . . . .
H61A H 0.034078 0.385749 0.212236 0.086 Uiso 1 1 calc R U . . .
H61B H -0.059185 0.357562 0.258436 0.086 Uiso 1 1 calc R U . . .
H61C H -0.104472 0.388001 0.195688 0.086 Uiso 1 1 calc R U . . .
C63 C -0.0171(8) 0.8329(4) 0.4233(4) 0.052(2) Uani 1 1 d . . . . .
H63 H -0.101252 0.831944 0.422436 0.062 Uiso 1 1 calc R U . . .
C65 C -0.0088(10) 0.8534(4) 0.5394(5) 0.058(3) Uani 1 1 d . . . . .
H65 H 0.051406 0.869388 0.568985 0.070 Uiso 1 1 calc R U . . .
C66 C -0.0552(12) 0.8007(4) 0.5693(6) 0.075(3) Uani 1 1 d . . . . .
H66A H -0.112870 0.784256 0.540116 0.112 Uiso 1 1 calc R U . . .
H66B H -0.093301 0.808382 0.610177 0.112 Uiso 1 1 calc R U . . .
H66C H 0.011295 0.776303 0.576280 0.112 Uiso 1 1 calc R U . . .
C67 C -0.1177(10) 0.8930(4) 0.5329(6) 0.070(3) Uani 1 1 d . . . . .
H67A H -0.091326 0.926182 0.512931 0.105 Uiso 1 1 calc R U . . .
H67B H -0.149219 0.900746 0.575457 0.105 Uiso 1 1 calc R U . . .
H67C H -0.179652 0.876679 0.506460 0.105 Uiso 1 1 calc R U . . .
C68 C -0.0110(10) 0.8144(3) 0.3101(5) 0.055(3) Uani 1 1 d . . . . .
H68 H 0.045636 0.792548 0.284654 0.065 Uiso 1 1 calc R U . . .
C69 C -0.0287(14) 0.8665(4) 0.2750(5) 0.085(4) Uani 1 1 d . . . . .
H69A H -0.072718 0.891226 0.302162 0.128 Uiso 1 1 calc R U . . .
H69B H -0.073518 0.860144 0.235424 0.128 Uiso 1 1 calc R U . . .
H69C H 0.048581 0.881882 0.264697 0.128 Uiso 1 1 calc R U . . .
C70 C -0.1268(11) 0.7841(5) 0.3132(7) 0.084(4) Uani 1 1 d . . . . .
H70A H -0.113189 0.749573 0.333674 0.126 Uiso 1 1 calc R U . . .
H70B H -0.157826 0.778625 0.269849 0.126 Uiso 1 1 calc R U . . .
H70C H -0.184147 0.804508 0.338152 0.126 Uiso 1 1 calc R U . . .
C71 C 0.2489(8) 0.5559(4) 0.8328(8) 0.0833(19) Uani 1 1 d . . . . .
C72 C 0.2222(8) 0.5337(4) 0.7726(8) 0.0833(19) Uani 1 1 d . . . . .
H72 H 0.275907 0.538944 0.738405 0.100 Uiso 1 1 calc R U . . .
C73 C 0.1193(8) 0.5044(4) 0.7617(8) 0.0833(19) Uani 1 1 d . . . . .
H73 H 0.107003 0.488704 0.720857 0.100 Uiso 1 1 calc R U . . .
C74 C 0.0373(8) 0.4975(4) 0.8067(8) 0.0833(19) Uani 1 1 d . . . . .
H74 H -0.034363 0.479141 0.797669 0.100 Uiso 1 1 calc R U . . .
C75 C 0.0599(8) 0.5177(4) 0.8655(8) 0.0833(19) Uani 1 1 d . . . . .
H75 H 0.004634 0.512184 0.898864 0.100 Uiso 1 1 calc R U . . .
C76 C 0.1644(8) 0.5466(4) 0.8777(8) 0.0833(19) Uani 1 1 d . . . . .
H76 H 0.176742 0.560487 0.919474 0.100 Uiso 1 1 calc R U . . .
C78 C 0.3658(8) 0.6222(4) 0.9069(5) 0.0547(10) Uani 1 1 d . . . . .
C79 C 0.3380(8) 0.6774(4) 0.9077(5) 0.0547(10) Uani 1 1 d . . . . .
H79 H 0.333076 0.696277 0.868456 0.066 Uiso 1 1 calc R U . . .
C80 C 0.3179(8) 0.7045(4) 0.9651(5) 0.0547(10) Uani 1 1 d . . . . .
H80 H 0.293705 0.740647 0.963354 0.066 Uiso 1 1 calc R U . . .
C81 C 0.3316(8) 0.6811(4) 1.0230(5) 0.0547(10) Uani 1 1 d . . . . .
H81 H 0.318715 0.700584 1.061273 0.066 Uiso 1 1 calc R U . . .
C82 C 0.3662(8) 0.6258(4) 1.0253(5) 0.0547(10) Uani 1 1 d . . . . .
H82 H 0.379601 0.607966 1.064683 0.066 Uiso 1 1 calc R U . . .
C83 C 0.3785(8) 0.6006(4) 0.9682(5) 0.0547(10) Uani 1 1 d . . . . .
H83 H 0.398173 0.563864 0.970140 0.066 Uiso 1 1 calc R U . . .
C84 C 0.4843(7) 0.5449(3) 0.8493(4) 0.048(2) Uani 1 1 d . . . . .
C85 C 0.4787(8) 0.4928(4) 0.8278(5) 0.053(3) Uani 1 1 d . . . . .
H85 H 0.404663 0.478870 0.813846 0.064 Uiso 1 1 calc R U . . .
C86 C 0.5784(9) 0.4603(5) 0.8261(5) 0.061(3) Uani 1 1 d . . . . .
H86 H 0.570201 0.425334 0.809596 0.073 Uiso 1 1 calc R U . . .
C87 C 0.6873(12) 0.4765(7) 0.8470(6) 0.095(6) Uani 1 1 d . . . . .
H87 H 0.754465 0.453759 0.846125 0.115 Uiso 1 1 calc R U . . .
C88 C 0.6938(9) 0.5292(7) 0.8701(5) 0.088(5) Uani 1 1 d . . . . .
H88 H 0.767191 0.543018 0.885167 0.106 Uiso 1 1 calc R U . . .
C89 C 0.5948(7) 0.5603(5) 0.8708(5) 0.060(3) Uani 1 1 d . . . . .
H89 H 0.602673 0.595357 0.887281 0.071 Uiso 1 1 calc R U . . .
C90 C 0.4000(7) 0.6269(3) 0.7811(4) 0.042(2) Uani 1 1 d . . . . .
C91 C 0.3090(9) 0.6600(3) 0.7584(5) 0.061(3) Uani 1 1 d . . . . .
H91 H 0.232988 0.659079 0.777497 0.073 Uiso 1 1 calc R U . . .
C92 C 0.3325(13) 0.6959(4) 0.7049(6) 0.073(4) Uani 1 1 d . . . . .
H92 H 0.270923 0.718342 0.689398 0.088 Uiso 1 1 calc R U . . .
C93 C 0.4403(13) 0.6978(4) 0.6770(6) 0.076(4) Uani 1 1 d . . . . .
H93 H 0.455105 0.721595 0.642733 0.092 Uiso 1 1 calc R U . . .
C94 C 0.5273(11) 0.6647(4) 0.6993(5) 0.068(3) Uani 1 1 d . . . . .
H94 H 0.603468 0.665978 0.680358 0.081 Uiso 1 1 calc R U . . .
C95 C 0.5075(8) 0.6297(3) 0.7483(4) 0.047(2) Uani 1 1 d . . . . .
H95 H 0.569552 0.606213 0.760519 0.057 Uiso 1 1 calc R U . . .
C96 C 0.7527(7) 0.5540(3) 0.3343(4) 0.0376(18) Uani 1 1 d . . . . .
C97 C 0.7774(6) 0.5314(3) 0.2743(5) 0.046(2) Uani 1 1 d . . . . .
H97 H 0.723031 0.537101 0.240059 0.056 Uiso 1 1 calc R U . . .
C98 C 0.8788(8) 0.5008(3) 0.2630(5) 0.049(2) Uani 1 1 d . . . . .
H98 H 0.890799 0.485176 0.222216 0.058 Uiso 1 1 calc R U . . .
C99 C 0.9590(7) 0.4938(3) 0.3098(5) 0.049(2) Uani 1 1 d . . . . .
H99 H 1.029520 0.474464 0.301288 0.059 Uiso 1 1 calc R U . . .
C100 C 0.9406(7) 0.5143(3) 0.3705(5) 0.048(2) Uani 1 1 d . . . . .
H100 H 0.996198 0.508196 0.404039 0.058 Uiso 1 1 calc R U . . .
C101 C 0.8383(6) 0.5439(3) 0.3811(4) 0.0387(18) Uani 1 1 d . . . . .
H101 H 0.826267 0.558063 0.422626 0.046 Uiso 1 1 calc R U . . .
C103 C 0.5165(7) 0.5439(3) 0.3527(4) 0.044(2) Uani 1 1 d . . . . .
C104 C 0.4089(8) 0.5607(5) 0.3784(5) 0.066(3) Uani 1 1 d . . . . .
H104 H 0.404469 0.594910 0.397512 0.079 Uiso 1 1 calc R U . . .
C105 C 0.3092(9) 0.5292(6) 0.3770(5) 0.075(4) Uani 1 1 d . . . . .
H105 H 0.237500 0.541965 0.394859 0.089 Uiso 1 1 calc R U . . .
C106 C 0.3122(10) 0.4795(7) 0.3500(6) 0.093(5) Uani 1 1 d . . . . .
H106 H 0.242182 0.458644 0.348171 0.111 Uiso 1 1 calc R U . . .
C107 C 0.4168(9) 0.4597(5) 0.3255(5) 0.068(3) Uani 1 1 d . . . . .
H107 H 0.419709 0.424844 0.308044 0.082 Uiso 1 1 calc R U . . .
C108 C 0.5181(8) 0.4917(4) 0.3267(4) 0.043(2) Uani 1 1 d . . . . .
H108 H 0.589890 0.478229 0.309636 0.052 Uiso 1 1 calc R U . . .
C109 C 0.6003(7) 0.6231(3) 0.2826(5) 0.046(2) Uani 1 1 d . . . . .
C110 C 0.6890(8) 0.6569(4) 0.2563(5) 0.055(2) Uani 1 1 d . . . . .
H110 H 0.765876 0.656686 0.275030 0.066 Uiso 1 1 calc R U . . .
C111 C 0.6675(9) 0.6899(4) 0.2044(5) 0.068(3) Uani 1 1 d . . . . .
H111 H 0.728835 0.711696 0.187872 0.082 Uiso 1 1 calc R U . . .
C112 C 0.5554(10) 0.6908(5) 0.1770(5) 0.071(4) Uani 1 1 d . . . . .
H112 H 0.539276 0.714249 0.142401 0.086 Uiso 1 1 calc R U . . .
C113 C 0.4681(10) 0.6586(5) 0.1992(5) 0.069(3) Uani 1 1 d . . . . .
H113 H 0.392120 0.659249 0.179374 0.082 Uiso 1 1 calc R U . . .
C114 C 0.4888(7) 0.6253(4) 0.2497(4) 0.048(2) Uani 1 1 d . . . . .
H114 H 0.426575 0.602671 0.263507 0.057 Uiso 1 1 calc R U . . .
C115 C 0.6420(7) 0.6225(3) 0.4093(4) 0.0384(18) Uani 1 1 d . . . . .
C116 C 0.6734(8) 0.6769(3) 0.4088(5) 0.050(2) Uani 1 1 d . . . . .
H116 H 0.680784 0.694791 0.369059 0.060 Uiso 1 1 calc R U . . .
C117 C 0.6940(8) 0.7053(4) 0.4665(5) 0.053(2) Uani 1 1 d . . . . .
H117 H 0.716055 0.741695 0.464089 0.064 Uiso 1 1 calc R U . . .
C118 C 0.6836(8) 0.6826(4) 0.5242(5) 0.057(2) Uani 1 1 d . . . . .
H118 H 0.698495 0.702212 0.562270 0.068 Uiso 1 1 calc R U . . .
C119 C 0.6490(10) 0.6278(4) 0.5264(6) 0.064(3) Uani 1 1 d . . . . .
H119 H 0.639953 0.610156 0.566279 0.077 Uiso 1 1 calc R U . . .
C120 C 0.6292(8) 0.6012(3) 0.4703(4) 0.045(2) Uani 1 1 d . . . . .
H120 H 0.604746 0.565161 0.473116 0.054 Uiso 1 1 calc R U . . .
C420 C 0.2986(19) 0.6500(6) 0.5258(8) 0.051(3) Uani 0.5 1 d . . P G 1
H42A H 0.239720 0.622852 0.514531 0.076 Uiso 0.5 1 calc R U P G 1
H42B H 0.322796 0.645470 0.570567 0.076 Uiso 0.5 1 calc R U P G 1
H42C H 0.367824 0.646235 0.498232 0.076 Uiso 0.5 1 calc R U P G 1
C421 C 0.3732(18) 0.6962(7) 0.5177(8) 0.051(3) Uani 0.5 1 d . . P G 2
H42D H 0.397552 0.670434 0.485238 0.076 Uiso 0.5 1 calc R U P G 2
H42E H 0.400375 0.684140 0.559924 0.076 Uiso 0.5 1 calc R U P G 2
H42F H 0.408362 0.730913 0.508290 0.076 Uiso 0.5 1 calc R U P G 2
B1 B 0.3768(8) 0.5885(4) 0.8430(5) 0.043(2) Uani 1 1 d . . . . .
B2 B 0.6276(8) 0.5865(4) 0.3449(4) 0.037(2) Uani 1 1 d . . . . .
Mo1 Mo 0.21889(5) 0.83105(2) 0.42649(3) 0.03621(15) Uani 1 1 d . . . . .
Mo2 Mo 0.20999(5) 0.33135(2) 0.06866(2) 0.03365(15) Uani 1 1 d . . . . .
N1 N 0.0458(7) 0.8447(3) 0.4771(4) 0.051(2) Uani 1 1 d . . . . .
N2 N 0.0437(7) 0.8233(3) 0.3750(4) 0.0505(18) Uani 1 1 d . . . . .
N3 N 0.0397(7) 0.3424(2) 0.0111(4) 0.0473(19) Uani 1 1 d . . . . .
N4 N 0.0300(6) 0.3231(3) 0.1155(3) 0.0432(16) Uani 1 1 d . . . . .
P1 P 0.3184(3) 0.79723(8) 0.33161(10) 0.0502(6) Uani 1 1 d . . . . .
P2 P 0.1954(2) 0.73343(7) 0.44501(11) 0.0449(5) Uani 1 1 d . . . . .
P3 P 0.3145(2) 0.86351(7) 0.52322(9) 0.0368(5) Uani 1 1 d . . . . .
P4 P 0.2067(3) 0.92886(7) 0.40492(11) 0.0480(6) Uani 1 1 d . . . . .
P5 P 0.1924(2) 0.42939(7) 0.08508(11) 0.0371(5) Uani 1 1 d . . . . .
P6 P 0.3096(2) 0.36180(7) -0.02744(9) 0.0423(5) Uani 1 1 d . . . . .
P7 P 0.3081(2) 0.30167(8) 0.16643(9) 0.0371(5) Uani 1 1 d . . . . .
P8 P 0.1929(3) 0.23291(8) 0.05442(11) 0.0562(7) Uani 1 1 d . . . . .
C27 C 0.263(3) 0.2010(9) -0.0236(11) 0.054(3) Uani 0.55 1 d . . P B 1
H27A H 0.207110 0.207203 -0.059684 0.065 Uiso 0.55 1 calc R U P B 1
H27B H 0.336735 0.220360 -0.033288 0.065 Uiso 0.55 1 calc R U P B 1
C28 C 0.2910(18) 0.1414(6) -0.0210(8) 0.054(3) Uani 0.55 1 d . . P B 1
H28A H 0.347985 0.134531 0.013632 0.081 Uiso 0.55 1 calc R U P B 1
H28B H 0.324975 0.130139 -0.061749 0.081 Uiso 0.55 1 calc R U P B 1
H28C H 0.218065 0.121337 -0.013083 0.081 Uiso 0.55 1 calc R U P B 1
C27B C 0.222(3) 0.1992(12) -0.0138(14) 0.054(3) Uani 0.45 1 d . . P B 2
H27C H 0.186745 0.163256 -0.011641 0.065 Uiso 0.45 1 calc R U P B 2
H27D H 0.186702 0.218061 -0.050747 0.065 Uiso 0.45 1 calc R U P B 2
C28B C 0.350(2) 0.1945(7) -0.0227(9) 0.054(3) Uani 0.45 1 d . . P B 2
H28D H 0.383678 0.229840 -0.030632 0.081 Uiso 0.45 1 calc R U P B 2
H28E H 0.365963 0.171366 -0.059283 0.081 Uiso 0.45 1 calc R U P B 2
H28F H 0.386362 0.179343 0.015881 0.081 Uiso 0.45 1 calc R U P B 2

loop_
_atom_site_aniso_label
_atom_site_aniso_U_11
_atom_site_aniso_U_22
_atom_site_aniso_U_33
_atom_site_aniso_U_23
_atom_site_aniso_U_13
_atom_site_aniso_U_12
C4 0.097(7) 0.021(4) 0.025(4) -0.007(3) 0.000(4) 0.014(4)
C5 0.094(7) 0.023(4) 0.038(5) -0.003(4) -0.004(5) 0.013(4)
C7 0.146(11) 0.017(4) 0.060(7) -0.002(4) -0.012(7) 0.003(5)
C8 0.187(14) 0.023(4) 0.052(6) 0.013(4) 0.031(8) 0.001(6)
C9 0.137(10) 0.023(4) 0.038(5) -0.004(4) -0.011(6) 0.025(5)
C10 0.125(10) 0.031(5) 0.052(6) -0.016(4) -0.018(6) 0.038(6)
C11 0.082(6) 0.025(4) 0.016(3) -0.009(3) 0.003(4) -0.010(4)
C12 0.045(4) 0.047(6) 0.044(5) -0.015(4) -0.010(4) -0.009(4)
C13 0.069(4) 0.038(3) 0.034(3) 0.017(3) 0.010(3) 0.009(3)
C14 0.069(4) 0.038(3) 0.034(3) 0.017(3) 0.010(3) 0.009(3)
C16 0.140(10) 0.020(4) 0.031(5) 0.001(4) -0.002(5) 0.003(5)
C17 0.095(7) 0.011(3) 0.041(5) -0.005(3) -0.001(5) 0.000(4)
C19 0.038(7) 0.017(4) 0.073(10) 0.001(5) 0.002(6) 0.004(3)
C20 0.038(7) 0.017(4) 0.073(10) 0.001(5) 0.002(6) 0.004(3)
C19B 0.038(7) 0.017(4) 0.073(10) 0.001(5) 0.002(6) 0.004(3)
C20B 0.038(7) 0.017(4) 0.073(10) 0.001(5) 0.002(6) 0.004(3)
C21 0.057(5) 0.020(4) 0.032(4) -0.002(3) 0.001(4) 0.001(3)
C22 0.184(14) 0.028(5) 0.059(7) 0.001(5) -0.045(8) -0.027(7)
C23 0.100(7) 0.038(5) 0.023(4) 0.008(4) -0.013(4) 0.006(5)
C24 0.102(8) 0.055(6) 0.027(4) -0.002(4) -0.004(5) -0.004(6)
C25 0.118(9) 0.037(5) 0.011(4) 0.001(3) 0.009(4) -0.022(5)
C26 0.068(6) 0.065(8) 0.059(6) -0.002(5) 0.024(5) -0.026(5)
C31 0.213(16) 0.021(4) 0.042(6) -0.004(4) -0.035(8) 0.021(7)
C32 0.158(12) 0.019(4) 0.044(5) -0.001(4) -0.030(6) 0.016(5)
C34 0.066(6) 0.101(9) 0.025(4) 0.009(5) 0.003(4) 0.043(7)
C35 0.034(5) 0.131(11) 0.054(6) 0.039(6) -0.008(4) 0.003(6)
C36 0.053(4) 0.033(3) 0.024(3) 0.010(4) -0.005(3) -0.020(4)
C37 0.063(5) 0.041(4) 0.033(4) 0.002(4) -0.008(4) 0.003(4)
C38 0.094(8) 0.033(5) 0.052(5) 0.005(4) -0.019(5) -0.015(5)
C39 0.094(8) 0.033(5) 0.052(5) 0.005(4) -0.019(5) -0.015(5)
C38B 0.094(8) 0.033(5) 0.052(5) 0.005(4) -0.019(5) -0.015(5)
C39B 0.094(8) 0.033(5) 0.052(5) 0.005(4) -0.019(5) -0.015(5)
C41 0.067(6) 0.048(6) 0.067(7) 0.026(5) 0.002(5) 0.021(5)
C44 0.078(11) 0.025(3) 0.028(6) -0.004(4) -0.002(6) 0.012(7)
C45 0.078(11) 0.025(3) 0.028(6) -0.004(4) -0.002(6) 0.012(7)
C44B 0.078(11) 0.025(3) 0.028(6) -0.004(4) -0.002(6) 0.012(7)
C45B 0.078(11) 0.025(3) 0.028(6) -0.004(4) -0.002(6) 0.012(7)
C47 0.124(11) 0.099(10) 0.042(6) 0.015(6) 0.023(7) 0.081(9)
C48 0.069(7) 0.18(2) 0.068(8) -0.008(10) 0.022(6) 0.032(10)
C49 0.079(6) 0.024(4) 0.040(4) 0.009(4) 0.007(4) -0.006(5)
C50 0.111(9) 0.045(5) 0.030(5) 0.002(4) 0.004(5) 0.001(5)
C51 0.098(8) 0.042(5) 0.056(6) 0.000(5) -0.025(6) 0.005(5)
C52 0.110(10) 0.036(6) 0.106(11) -0.006(6) -0.015(8) 0.006(6)
C54 0.067(5) 0.016(3) 0.084(7) 0.012(5) -0.035(5) -0.005(5)
C56 0.114(9) 0.028(5) 0.076(8) 0.007(4) -0.050(7) -0.001(5)
C57 0.067(12) 0.045(7) 0.031(9) 0.007(6) -0.004(7) -0.001(9)
C57B 0.067(12) 0.045(7) 0.031(9) 0.007(6) -0.004(7) -0.001(9)
C58 0.071(7) 0.074(8) 0.118(11) 0.048(8) -0.047(7) -0.017(6)
C59 0.055(5) 0.019(4) 0.063(6) 0.003(3) -0.010(4) -0.005(3)
C60 0.050(6) 0.055(6) 0.154(13) 0.002(7) -0.012(7) -0.012(5)
C61 0.060(6) 0.026(4) 0.085(8) 0.005(4) 0.000(5) -0.001(4)
C63 0.074(6) 0.029(4) 0.052(5) -0.002(5) 0.004(4) 0.021(5)
C65 0.068(6) 0.051(5) 0.055(6) -0.007(5) 0.014(5) 0.006(5)
C66 0.112(10) 0.054(6) 0.057(7) 0.002(5) 0.026(7) 0.028(7)
C67 0.083(7) 0.050(6) 0.078(8) 0.005(5) 0.028(6) 0.019(5)
C68 0.077(7) 0.034(5) 0.053(6) 0.001(4) -0.013(5) 0.025(4)
C69 0.164(13) 0.034(5) 0.057(7) 0.001(5) -0.041(8) 0.012(6)
C70 0.077(8) 0.066(7) 0.109(10) 0.032(7) -0.033(7) 0.011(6)
C71 0.0285(18) 0.0286(19) 0.193(6) 0.006(3) -0.002(3) 0.0005(16)
C72 0.0285(18) 0.0286(19) 0.193(6) 0.006(3) -0.002(3) 0.0005(16)
C73 0.0285(18) 0.0286(19) 0.193(6) 0.006(3) -0.002(3) 0.0005(16)
C74 0.0285(18) 0.0286(19) 0.193(6) 0.006(3) -0.002(3) 0.0005(16)
C75 0.0285(18) 0.0286(19) 0.193(6) 0.006(3) -0.002(3) 0.0005(16)
C76 0.0285(18) 0.0286(19) 0.193(6) 0.006(3) -0.002(3) 0.0005(16)
C78 0.0425(19) 0.043(2) 0.079(3) 0.0324(19) 0.0079(19) 0.0022(16)
C79 0.0425(19) 0.043(2) 0.079(3) 0.0324(19) 0.0079(19) 0.0022(16)
C80 0.0425(19) 0.043(2) 0.079(3) 0.0324(19) 0.0079(19) 0.0022(16)
C81 0.0425(19) 0.043(2) 0.079(3) 0.0324(19) 0.0079(19) 0.0022(16)
C82 0.0425(19) 0.043(2) 0.079(3) 0.0324(19) 0.0079(19) 0.0022(16)
C83 0.0425(19) 0.043(2) 0.079(3) 0.0324(19) 0.0079(19) 0.0022(16)
C84 0.037(4) 0.048(5) 0.058(6) 0.040(4) 0.016(4) 0.007(4)
C85 0.040(5) 0.060(6) 0.060(6) 0.028(5) 0.018(4) 0.014(4)
C86 0.054(6) 0.084(7) 0.044(5) 0.028(5) 0.029(4) 0.042(5)
C87 0.078(9) 0.149(13) 0.060(7) 0.055(8) 0.034(6) 0.086(9)
C88 0.033(5) 0.185(16) 0.048(6) 0.050(8) 0.014(4) 0.040(7)
C89 0.036(5) 0.089(7) 0.054(6) 0.052(5) 0.005(4) 0.008(4)
C90 0.040(4) 0.021(3) 0.066(6) 0.011(3) -0.021(4) -0.012(3)
C91 0.070(6) 0.029(4) 0.084(7) 0.018(4) -0.039(6) -0.009(4)
C92 0.109(10) 0.031(5) 0.078(8) 0.014(5) -0.060(8) -0.010(5)
C93 0.118(11) 0.037(5) 0.073(8) 0.032(5) -0.055(8) -0.035(6)
C94 0.093(8) 0.053(6) 0.057(6) 0.029(5) -0.037(6) -0.042(6)
C95 0.055(5) 0.038(4) 0.049(5) 0.015(4) -0.019(4) -0.011(4)
C96 0.035(4) 0.028(4) 0.049(5) 0.013(3) -0.005(3) -0.009(3)
C97 0.025(4) 0.034(4) 0.081(7) 0.013(4) -0.014(4) -0.006(3)
C98 0.049(5) 0.041(5) 0.057(5) -0.005(4) 0.004(4) -0.001(4)
C99 0.026(4) 0.031(4) 0.089(7) 0.005(4) 0.001(4) 0.005(3)
C100 0.025(4) 0.038(4) 0.080(7) 0.033(5) -0.011(4) -0.013(3)
C101 0.029(4) 0.028(4) 0.060(5) 0.022(3) -0.003(3) 0.000(3)
C103 0.029(4) 0.049(5) 0.054(5) 0.032(4) -0.003(3) -0.011(3)
C104 0.035(5) 0.088(8) 0.075(7) 0.045(6) 0.004(4) -0.012(5)
C105 0.036(5) 0.128(11) 0.060(7) 0.017(7) 0.001(4) -0.029(6)
C106 0.056(7) 0.167(15) 0.055(7) 0.045(8) -0.028(6) -0.060(8)
C107 0.056(6) 0.108(9) 0.040(5) 0.024(6) -0.017(4) -0.037(6)
C108 0.044(5) 0.052(5) 0.034(4) 0.019(4) -0.008(4) -0.016(4)
C109 0.029(4) 0.044(5) 0.067(6) 0.024(4) 0.019(4) 0.016(3)
C110 0.038(5) 0.049(5) 0.079(7) 0.022(5) 0.024(4) 0.011(4)
C111 0.064(6) 0.062(6) 0.080(7) 0.047(6) 0.040(6) 0.019(5)
C112 0.072(7) 0.078(8) 0.064(7) 0.043(6) 0.033(6) 0.039(6)
C113 0.060(6) 0.093(8) 0.053(6) 0.031(6) 0.019(5) 0.042(6)
C114 0.032(4) 0.064(6) 0.048(5) 0.017(4) 0.013(4) 0.022(4)
C115 0.036(4) 0.030(4) 0.049(5) 0.021(3) 0.001(3) 0.002(3)
C116 0.050(5) 0.040(5) 0.060(6) 0.024(4) 0.007(4) 0.014(4)
C117 0.057(6) 0.035(4) 0.068(7) 0.012(4) 0.009(5) 0.007(4)
C118 0.053(5) 0.048(5) 0.069(7) 0.010(5) 0.012(5) 0.017(4)
C119 0.070(7) 0.054(6) 0.069(7) 0.025(5) 0.011(5) 0.020(5)
C120 0.054(5) 0.029(4) 0.051(5) 0.017(4) 0.000(4) 0.013(4)
C420 0.093(10) 0.032(6) 0.027(6) 0.004(5) -0.012(6) 0.001(6)
C421 0.093(10) 0.032(6) 0.027(6) 0.004(5) -0.012(6) 0.001(6)
B1 0.032(4) 0.032(4) 0.066(6) 0.026(4) 0.002(4) 0.007(4)
B2 0.030(4) 0.042(5) 0.040(5) 0.023(4) 0.004(4) -0.004(4)
Mo1 0.0650(4) 0.0151(2) 0.0287(3) 0.0016(3) 0.0041(2) 0.0102(3)
Mo2 0.0586(3) 0.0144(2) 0.0279(3) 0.0008(3) -0.0079(2) 0.0008(3)
N1 0.077(5) 0.030(4) 0.048(4) 0.001(3) 0.020(4) 0.020(3)
N2 0.064(4) 0.018(4) 0.070(5) 0.007(3) 0.003(4) 0.015(3)
N3 0.071(5) 0.018(4) 0.052(4) 0.004(3) -0.025(4) -0.005(3)
N4 0.049(4) 0.027(4) 0.054(4) 0.001(3) -0.006(3) -0.003(3)
P1 0.0940(18) 0.0274(11) 0.0294(11) 0.0015(8) 0.0126(11) 0.0149(11)
P2 0.0794(15) 0.0157(9) 0.0396(12) 0.0036(9) 0.0054(11) 0.0113(9)
P3 0.0656(13) 0.0174(9) 0.0275(10) 0.0018(7) 0.0075(9) 0.0046(8)
P4 0.0953(18) 0.0170(9) 0.0318(11) 0.0012(8) -0.0042(11) 0.0095(10)
P5 0.0594(13) 0.0157(9) 0.0362(11) -0.0008(8) -0.0048(9) 0.0007(8)
P6 0.0868(16) 0.0165(9) 0.0234(9) 0.0009(7) -0.0033(10) -0.0019(9)
P7 0.0607(13) 0.0253(9) 0.0254(10) 0.0007(8) -0.0027(9) 0.0075(9)
P8 0.122(2) 0.0160(9) 0.0309(11) -0.0020(9) -0.0061(13) -0.0023(11)
C27 0.100(11) 0.026(4) 0.036(5) -0.002(3) 0.016(6) 0.018(6)
C28 0.100(11) 0.026(4) 0.036(5) -0.002(3) 0.016(6) 0.018(6)
C27B 0.100(11) 0.026(4) 0.036(5) -0.002(3) 0.016(6) 0.018(6)
C28B 0.100(11) 0.026(4) 0.036(5) -0.002(3) 0.016(6) 0.018(6)

loop_
_atom_type_symbol
_atom_type_description
_atom_type_scat_dispersion_real
_atom_type_scat_dispersion_imag
_atom_type_scat_source
C C 0.0181 0.0091 'International Tables Vol C Tables 4.2.6.8 and 6.1.1.4'
H H 0.0000 0.0000 'International Tables Vol C Tables 4.2.6.8 and 6.1.1.4'
B B 0.0090 0.0039 'International Tables Vol C Tables 4.2.6.8 and 6.1.1.4'
Mo Mo -0.0483 2.7339 'International Tables Vol C Tables 4.2.6.8 and 6.1.1.4'
N N 0.0311 0.0180 'International Tables Vol C Tables 4.2.6.8 and 6.1.1.4'
P P 0.2955 0.4335 'International Tables Vol C Tables 4.2.6.8 and 6.1.1.4'
O O 0.0492 0.0322 'International Tables Vol C Tables 4.2.6.8 and 6.1.1.4'

loop_
_geom_angle_atom_site_label_1
_geom_angle_atom_site_label_2
_geom_angle_atom_site_label_3
_geom_angle
_geom_angle_site_symmetry_1
_geom_angle_site_symmetry_3
_geom_angle_publ_flag
C5 C4 P3 108.7(6) . . ?
C4 C5 P4 110.8(7) . . ?
C8 C7 P4 117.6(8) . . ?
C10 C9 P4 117.1(8) . . ?
C12 C11 P3 115.7(5) . . ?
C14 C13 P3 117.1(7) . . ?
C17 C16 P6 107.6(6) . . ?
C16 C17 P5 111.8(6) . . ?
C20 C19 P5 106.7(15) . . ?
C20B C19B P5 141(2) . . ?
C22 C21 P5 119.0(6) . . ?
C24 C23 P6 114.4(7) . . ?
C26 C25 P6 117.6(6) . . ?
C32 C31 P8 111.3(8) . . ?
C31 C32 P7 108.2(7) . . ?
C35 C34 P7 116.5(7) . . ?
C37 C36 P7 117.1(7) . . ?
C39 C38 P8 117.8(13) . . ?
C39B C38B P8 110(2) . . ?
C420 C41 P2 130.1(11) . . ?
C421 C41 P2 111.3(9) . . ?
C45 C44 P2 110.1(11) . . ?
C44 C45 P1 108.6(12) . . ?
C45B C44B P2 107.6(12) . . ?
C44B C45B P1 112.5(12) . . ?
C48 C47 P1 113.9(8) . . ?
C50 C49 P1 116.8(7) . . ?
C52 C51 P2 122.2(8) . . ?
N3 C54 N4 117.1(8) . . ?
N3 C56 C58 115.3(11) . . ?
N3 C56 C57 110.3(9) . . ?
C58 C56 C57 100.7(11) . . ?
N3 C56 C57B 112.9(9) . . ?
C58 C56 C57B 121.8(12) . . ?
N4 C59 C60 114.7(9) . . ?
N4 C59 C61 111.8(7) . . ?
C60 C59 C61 109.8(9) . . ?
N2 C63 N1 115.2(9) . . ?
N1 C65 C66 112.0(8) . . ?
N1 C65 C67 110.5(9) . . ?
C66 C65 C67 107.8(9) . . ?
N2 C68 C70 112.6(9) . . ?
N2 C68 C69 111.2(7) . . ?
C70 C68 C69 110.2(9) . . ?
C76 C71 C72 113.8(10) . . ?
C76 C71 B1 127.1(13) . . ?
C72 C71 B1 119.1(11) . . ?
C73 C72 C71 121.9(13) . . ?
C74 C73 C72 122.3(15) . . ?
C73 C74 C75 117.8(10) . . ?
C74 C75 C76 120.7(13) . . ?
C71 C76 C75 123.5(15) . . ?
C83 C78 C79 113.0(10) . . ?
C83 C78 B1 123.7(8) . . ?
C79 C78 B1 123.3(8) . . ?
C80 C79 C78 121.5(9) . . ?
C81 C80 C79 122.5(9) . . ?
C80 C81 C82 118.4(11) . . ?
C83 C82 C81 116.8(9) . . ?
C82 C83 C78 127.7(9) . . ?
C89 C84 C85 114.3(8) . . ?
C89 C84 B1 120.3(9) . . ?
C85 C84 B1 125.0(8) . . ?
C84 C85 C86 121.9(10) . . ?
C87 C86 C85 123.0(12) . . ?
C86 C87 C88 115.7(9) . . ?
C89 C88 C87 120.1(13) . . ?
C88 C89 C84 125.0(13) . . ?
C91 C90 C95 116.1(8) . . ?
C91 C90 B1 119.7(8) . . ?
C95 C90 B1 124.2(7) . . ?
C90 C91 C92 119.3(11) . . ?
C93 C92 C91 121.3(10) . . ?
C92 C93 C94 118.5(10) . . ?
C95 C94 C93 121.7(12) . . ?
C94 C95 C90 123.1(9) . . ?
C101 C96 C97 114.3(7) . . ?
C101 C96 B2 125.9(8) . . ?
C97 C96 B2 119.7(7) . . ?
C98 C97 C96 122.7(8) . . ?
C99 C98 C97 119.9(9) . . ?
C98 C99 C100 120.9(8) . . ?
C99 C100 C101 118.3(8) . . ?
C100 C101 C96 123.9(9) . . ?
C104 C103 C108 116.2(8) . . ?
C104 C103 B2 120.2(9) . . ?
C108 C103 B2 123.1(8) . . ?
C105 C104 C103 122.0(13) . . ?
C106 C105 C104 120.7(12) . . ?
C105 C106 C107 120.4(10) . . ?
C106 C107 C108 119.0(13) . . ?
C107 C108 C103 121.7(10) . . ?
C110 C109 C114 114.1(8) . . ?
C110 C109 B2 121.2(8) . . ?
C114 C109 B2 124.7(7) . . ?
C111 C110 C109 122.7(9) . . ?
C112 C111 C110 119.1(9) . . ?
C113 C112 C111 120.7(9) . . ?
C112 C113 C114 120.6(11) . . ?
C113 C114 C109 122.7(9) . . ?
C120 C115 C116 114.1(8) . . ?
C120 C115 B2 122.3(7) . . ?
C116 C115 B2 123.6(7) . . ?
C115 C116 C117 121.3(8) . . ?
C118 C117 C116 122.4(9) . . ?
C117 C118 C119 117.6(10) . . ?
C120 C119 C118 118.9(9) . . ?
C119 C120 C115 125.6(8) . . ?
C78 B1 C90 111.4(7) . . ?
C78 B1 C84 110.5(7) . . ?
C90 B1 C84 109.6(7) . . ?
C78 B1 C71 107.2(8) . . ?
C90 B1 C71 109.4(8) . . ?
C84 B1 C71 108.6(7) . . ?
C109 B2 C115 111.5(7) . . ?
C109 B2 C96 109.3(6) . . ?
C115 B2 C96 107.8(6) . . ?
C109 B2 C103 107.9(6) . . ?
C115 B2 C103 110.3(7) . . ?
C96 B2 C103 110.1(7) . . ?
N2 Mo1 N1 58.5(3) . . ?
N2 Mo1 P3 144.2(2) . . ?
N1 Mo1 P3 86.5(2) . . ?
N2 Mo1 P1 89.3(2) . . ?
N1 Mo1 P1 147.2(2) . . ?
P3 Mo1 P1 126.20(9) . . ?
N2 Mo1 P2 83.96(18) . . ?
N1 Mo1 P2 89.04(18) . . ?
P3 Mo1 P2 104.37(7) . . ?
P1 Mo1 P2 80.44(8) . . ?
N2 Mo1 P4 87.28(18) . . ?
N1 Mo1 P4 83.61(18) . . ?
P3 Mo1 P4 80.99(7) . . ?
P1 Mo1 P4 102.76(8) . . ?
P2 Mo1 P4 170.66(9) . . ?
N4 Mo2 N3 59.1(3) . . ?
N4 Mo2 P6 143.66(18) . . ?
N3 Mo2 P6 85.3(2) . . ?
N4 Mo2 P7 90.67(18) . . ?
N3 Mo2 P7 149.1(2) . . ?
P6 Mo2 P7 125.43(8) . . ?
N4 Mo2 P5 87.64(18) . . ?
N3 Mo2 P5 83.34(16) . . ?
P6 Mo2 P5 80.85(7) . . ?
P7 Mo2 P5 102.90(7) . . ?
N4 Mo2 P8 83.80(19) . . ?
N3 Mo2 P8 89.67(16) . . ?
P6 Mo2 P8 104.40(8) . . ?
P7 Mo2 P8 80.26(8) . . ?
P5 Mo2 P8 170.93(9) . . ?
C63 N1 C65 123.4(9) . . ?
C63 N1 Mo1 91.5(5) . . ?
C65 N1 Mo1 144.5(7) . . ?
C63 N2 C68 122.3(8) . . ?
C63 N2 Mo1 94.7(6) . . ?
C68 N2 Mo1 142.9(7) . . ?
C54 N3 C56 119.2(9) . . ?
C54 N3 Mo2 92.3(5) . . ?
C56 N3 Mo2 147.2(8) . . ?
C54 N4 C59 124.2(8) . . ?
C54 N4 Mo2 91.4(6) . . ?
C59 N4 Mo2 144.5(5) . . ?
C45B P1 C47 90.0(9) . . ?
C45B P1 C49 109.1(7) . . ?
C47 P1 C49 102.9(5) . . ?
C47 P1 C45 110.4(8) . . ?
C49 P1 C45 97.6(7) . . ?
C45B P1 Mo1 111.3(8) . . ?
C47 P1 Mo1 119.0(4) . . ?
C49 P1 Mo1 120.3(3) . . ?
C45 P1 Mo1 104.6(7) . . ?
C51 P2 C44 91.6(8) . . ?
C51 P2 C41 103.5(5) . . ?
C44 P2 C41 107.1(7) . . ?
C51 P2 C44B 112.2(7) . . ?
C41 P2 C44B 94.2(7) . . ?
C51 P2 Mo1 116.4(3) . . ?
C44 P2 Mo1 111.1(7) . . ?
C41 P2 Mo1 122.6(4) . . ?
C44B P2 Mo1 105.9(6) . . ?
C13 P3 C11 102.0(4) . . ?
C13 P3 C4 105.0(4) . . ?
C11 P3 C4 100.3(4) . . ?
C13 P3 Mo1 119.4(3) . . ?
C11 P3 Mo1 120.3(2) . . ?
C4 P3 Mo1 107.4(3) . . ?
C7 P4 C9 100.7(5) . . ?
C7 P4 C5 102.3(5) . . ?
C9 P4 C5 106.9(4) . . ?
C7 P4 Mo1 118.6(3) . . ?
C9 P4 Mo1 119.9(4) . . ?
C5 P4 Mo1 106.8(3) . . ?
C19B P5 C17 94.8(9) . . ?
C19B P5 C21 111.7(10) . . ?
C17 P5 C21 103.1(4) . . ?
C17 P5 C19 109.5(6) . . ?
C21 P5 C19 97.4(7) . . ?
C19B P5 Mo2 116.4(9) . . ?
C17 P5 Mo2 107.9(3) . . ?
C21 P5 Mo2 118.9(3) . . ?
C19 P5 Mo2 118.7(6) . . ?
C25 P6 C16 100.9(5) . . ?
C25 P6 C23 102.0(4) . . ?
C16 P6 C23 104.8(4) . . ?
C25 P6 Mo2 119.9(3) . . ?
C16 P6 Mo2 107.4(4) . . ?
C23 P6 Mo2 119.4(3) . . ?
C34 P7 C36 102.3(4) . . ?
C34 P7 C32 104.0(6) . . ?
C36 P7 C32 100.6(4) . . ?
C34 P7 Mo2 117.9(3) . . ?
C36 P7 Mo2 120.8(3) . . ?
C32 P7 Mo2 108.7(3) . . ?
C38B P8 C27B 93.9(18) . . ?
C38B P8 C31 84.4(14) . . ?
C27B P8 C31 105.7(12) . . ?
C31 P8 C38 104.6(7) . . ?
C31 P8 C27 101.1(10) . . ?
C38 P8 C27 110.6(10) . . ?
C38B P8 Mo2 130.4(16) . . ?
C27B P8 Mo2 125.5(10) . . ?
C31 P8 Mo2 108.4(3) . . ?
C38 P8 Mo2 112.8(5) . . ?
C27 P8 Mo2 117.8(7) . . ?
C28 C27 P8 116.7(14) . . ?
C28B C27B P8 110(2) . . ?

loop_
_geom_bond_atom_site_label_1
_geom_bond_atom_site_label_2
_geom_bond_distance
_geom_bond_site_symmetry_2
_geom_bond_publ_flag
C4 C5 1.506(12) . ?
C4 P3 1.852(8) . ?
C5 P4 1.872(9) . ?
C7 C8 1.535(12) . ?
C7 P4 1.825(13) . ?
C9 C10 1.556(11) . ?
C9 P4 1.836(12) . ?
C11 C12 1.520(12) . ?
C11 P3 1.839(9) . ?
C13 C14 1.553(13) . ?
C13 P3 1.828(8) . ?
C16 C17 1.547(12) . ?
C16 P6 1.861(9) . ?
C17 P5 1.818(9) . ?
C19 C20 1.54(2) . ?
C19 P5 1.959(19) . ?
C19B C20B 1.46(3) . ?
C19B P5 1.72(3) . ?
C21 C22 1.508(11) . ?
C21 P5 1.847(8) . ?
C23 C24 1.537(12) . ?
C23 P6 1.871(9) . ?
C25 C26 1.505(15) . ?
C25 P6 1.799(11) . ?
C31 C32 1.543(14) . ?
C31 P8 1.807(11) . ?
C32 P7 1.860(10) . ?
C34 C35 1.517(16) . ?
C34 P7 1.814(11) . ?
C36 C37 1.528(10) . ?
C36 P7 1.853(8) . ?
C38 C39 1.516(18) . ?
C38 P8 1.981(18) . ?
C38B C39B 1.56(5) . ?
C38B P8 1.58(4) . ?
C41 C420 1.402(19) . ?
C41 C421 1.41(2) . ?
C41 P2 1.825(10) . ?
C44 C45 1.57(2) . ?
C44 P2 1.817(19) . ?
C45 P1 1.92(2) . ?
C44B C45B 1.54(2) . ?
C44B P2 1.92(2) . ?
C45B P1 1.77(2) . ?
C47 C48 1.52(2) . ?
C47 P1 1.833(14) . ?
C49 C50 1.506(13) . ?
C49 P1 1.852(8) . ?
C51 C52 1.559(15) . ?
C51 P2 1.813(12) . ?
C54 N3 1.292(12) . ?
C54 N4 1.337(10) . ?
C56 N3 1.465(12) . ?
C56 C58 1.490(17) . ?
C56 C57 1.56(2) . ?
C56 C57B 1.63(2) . ?
C59 N4 1.442(12) . ?
C59 C60 1.524(13) . ?
C59 C61 1.534(12) . ?
C63 N2 1.250(11) . ?
C63 N1 1.360(12) . ?
C65 N1 1.462(12) . ?
C65 C66 1.558(15) . ?
C65 C67 1.587(14) . ?
C68 N2 1.504(12) . ?
C68 C70 1.515(16) . ?
C68 C69 1.514(12) . ?
C71 C76 1.363(19) . ?
C71 C72 1.41(2) . ?
C71 B1 1.673(13) . ?
C72 C73 1.394(13) . ?
C73 C74 1.336(19) . ?
C74 C75 1.35(2) . ?
C75 C76 1.409(13) . ?
C78 C83 1.399(13) . ?
C78 C79 1.423(13) . ?
C78 B1 1.588(16) . ?
C79 C80 1.401(15) . ?
C80 C81 1.355(13) . ?
C81 C82 1.445(13) . ?
C82 C83 1.362(15) . ?
C84 C89 1.379(13) . ?
C84 C85 1.387(15) . ?
C84 B1 1.641(11) . ?
C85 C86 1.391(12) . ?
C86 C87 1.36(2) . ?
C87 C88 1.41(2) . ?
C88 C89 1.364(15) . ?
C90 C91 1.402(12) . ?
C90 C95 1.400(13) . ?
C90 B1 1.638(12) . ?
C91 C92 1.465(15) . ?
C92 C93 1.354(19) . ?
C93 C94 1.367(17) . ?
C94 C95 1.371(12) . ?
C96 C101 1.394(11) . ?
C96 C97 1.409(13) . ?
C96 B2 1.648(12) . ?
C97 C98 1.401(12) . ?
C98 C99 1.341(13) . ?
C99 C100 1.389(14) . ?
C100 C101 1.393(12) . ?
C103 C104 1.397(14) . ?
C103 C108 1.422(13) . ?
C103 B2 1.658(11) . ?
C104 C105 1.378(14) . ?
C105 C106 1.37(2) . ?
C106 C107 1.384(19) . ?
C107 C108 1.399(13) . ?
C109 C110 1.427(12) . ?
C109 C114 1.431(12) . ?
C109 B2 1.622(11) . ?
C110 C111 1.388(13) . ?
C111 C112 1.385(17) . ?
C112 C113 1.360(17) . ?
C113 C114 1.368(13) . ?
C115 C120 1.391(11) . ?
C115 C116 1.413(12) . ?
C115 B2 1.632(13) . ?
C116 C117 1.420(14) . ?
C117 C118 1.342(14) . ?
C118 C119 1.435(15) . ?
C119 C120 1.369(15) . ?
Mo1 N2 2.254(8) . ?
Mo1 N1 2.256(8) . ?
Mo1 P3 2.428(2) . ?
Mo1 P1 2.441(2) . ?
Mo1 P2 2.500(2) . ?
Mo1 P4 2.505(2) . ?
Mo2 N4 2.272(7) . ?
Mo2 N3 2.278(7) . ?
Mo2 P6 2.435(2) . ?
Mo2 P7 2.4363(19) . ?
Mo2 P5 2.4981(19) . ?
Mo2 P8 2.501(2) . ?
P8 C27B 1.70(3) . ?
P8 C27 1.986(19) . ?
C27 C28 1.54(3) . ?
C27B C28B 1.46(4) . ?
